data_2010531
loop_
_publ_author_name
'Ejsmont, Krzysztof'
'Kyzio\/l, Janusz'
'Nowakowska, Ewa'
'Zaleski, Jacek'

_publ_section_title
;
 4,4,4',4',7,7'-Hexamethyl-2,2'-spirobichroman
;
_journal_issue 1
_journal_name_full 'Acta Crystallographica Section C'
_journal_page_first 93
_journal_page_last 94
_journal_paper_doi 10.1107/S0108270199013190
_journal_volume 56
_journal_year 2000
_chemical_formula_sum 'C23 H28 O2'
_chemical_formula_weight 336.45
_chemical_name_systematic ?
_space_group_IT_number 56
_symmetry_cell_setting orthorhombic
_symmetry_space_group_name_Hall '-P 2ab 2ac'
_symmetry_space_group_name_H-M 'P c c n'
_cell_angle_alpha 90.00
_cell_angle_beta 90.00
_cell_angle_gamma 90.00
_cell_formula_units_Z 4
_cell_length_a 16.613(3)
_cell_length_b 10.557(2)
_cell_length_c 11.259(2)
_cell_measurement_reflns_used 21
_cell_measurement_temperature 293(2)
_cell_measurement_theta_max 20
_cell_measurement_theta_min 10
_cell_volume 1974.6(6)
_computing_cell_refinement 'Kuma Diffraction Software'
_computing_data_collection 'Kuma Diffraction Software (Kuma, 1998)'
_computing_data_reduction 'Kuma Diffraction Software'
_computing_molecular_graphics 'SHELXTL (Sheldrick, 1990)'
_computing_publication_material SHELXL97
_computing_structure_refinement 'SHELXL97 (Sheldrick, 1997b)'
_computing_structure_solution 'SHELXS97 (Sheldrick, 1997a)'
_diffrn_ambient_temperature 293(2)
_diffrn_measured_fraction_theta_full .788
_diffrn_measured_fraction_theta_max .788
_diffrn_measurement_device_type 'Kuma KM-4'
_diffrn_measurement_method \w-\q
_diffrn_radiation_monochromator graphite
_diffrn_radiation_source 'fine-focus sealed tube'
_diffrn_radiation_type MoK\a
_diffrn_radiation_wavelength .71073
_diffrn_reflns_av_R_equivalents .021
_diffrn_reflns_av_sigmaI/netI .0157
_diffrn_reflns_limit_h_max 13
_diffrn_reflns_limit_h_min -18
_diffrn_reflns_limit_k_max 12
_diffrn_reflns_limit_k_min 0
_diffrn_reflns_limit_l_max 10
_diffrn_reflns_limit_l_min -13
_diffrn_reflns_number 9984
_diffrn_reflns_theta_full 25.06
_diffrn_reflns_theta_max 25.06
_diffrn_reflns_theta_min 2.92
_diffrn_standards_decay_% 1.7
_diffrn_standards_interval_count 50
_diffrn_standards_number 2
_exptl_absorpt_coefficient_mu .070
_exptl_absorpt_correction_type none
_exptl_crystal_colour colourless
_exptl_crystal_density_diffrn 1.132
_exptl_crystal_density_meas ?
_exptl_crystal_density_method 'not measured'
_exptl_crystal_description plate
_exptl_crystal_F_000 716
_exptl_crystal_size_max .7
_exptl_crystal_size_mid .4
_exptl_crystal_size_min .3
_refine_diff_density_max .162
_refine_diff_density_min -.118
_refine_ls_extinction_method none
_refine_ls_goodness_of_fit_ref 1.156
_refine_ls_hydrogen_treatment refall
_refine_ls_matrix_type full
_refine_ls_number_parameters 170
_refine_ls_number_reflns 1592
_refine_ls_number_restraints 0
_refine_ls_restrained_S_all 1.156
_refine_ls_R_factor_all .075
_refine_ls_R_factor_gt .046
_refine_ls_shift/su_max .001
_refine_ls_shift/su_mean .000
_refine_ls_structure_factor_coef Fsqd
_refine_ls_weighting_details 'w = 1/[\s^2^(Fo^2^)+(0.0546P)^2^+0.4667P] where P = (Fo^2^+2Fc^2^)/3'
_refine_ls_weighting_scheme calc
_refine_ls_wR_factor_ref .131
_reflns_number_gt 1175
_reflns_number_total 1592
_reflns_threshold_expression I>2\s(I)
_cod_data_source_file gd1069.cif
_cod_data_source_block I
_cod_depositor_comments
;
The following automatic conversions were performed:

'_exptl_crystal_density_meas' value '?'' was changed to '?' - the
value is perceived as not measured.

Automatic conversion script
Id: cif_fix_values 3008 2015-01-20 13:52:24Z robertas 

The following automatic conversions were performed:

'_refine_ls_weighting_scheme' value 'calc w =
1/[\s^2^(Fo^2^)+(0.0546P)^2^+0.4667P] where P = (Fo^2^+2Fc^2^)/3' was
changed to 'calc'. New tag '_refine_ls_weighting_details' was
created. The value of the new tag was set to 'w =
1/[\s^2^(Fo^2^)+(0.0546P)^2^+0.4667P] where P = (Fo^2^+2Fc^2^)/3'.

Automatic conversion script
Id: cif_fix_values 3143 2015-03-26 13:38:13Z robertas 
;
_cod_database_code 2010531
_cod_database_fobs_code 2010531

loop_
_symmetry_equiv_pos_as_xyz
'x, y, z'
'-x+1/2, -y+1/2, z'
'-x, y+1/2, -z+1/2'
'x+1/2, -y, -z+1/2'
'-x, -y, -z'
'x-1/2, y-1/2, -z'
'x, -y-1/2, z-1/2'
'-x-1/2, y, z-1/2'

loop_
_atom_site_label
_atom_site_fract_x
_atom_site_fract_y
_atom_site_fract_z
_atom_site_U_iso_or_equiv
_atom_site_adp_type
_atom_site_calc_flag
_atom_site_refinement_flags
_atom_site_occupancy
_atom_site_disorder_assembly
_atom_site_disorder_group
_atom_site_type_symbol
O1 .68228(7) .22499(11) .44239(12) .0593(4) Uani d . 1 . . O
C2 .7500 .2500 .5162(2) .0544(7) Uani d S 1 . . C
C3 .73624(15) .36735(18) .5898(2) .0625(6) Uani d . 1 . . C
C4 .71517(12) .48733(18) .51973(19) .0624(6) Uani d . 1 . . C
C41 .79053(16) .5546(2) .4738(3) .0745(7) Uani d . 1 . . C
C42 .6714(2) .5769(3) .6057(3) .0908(9) Uani d . 1 . . C
C5 .62291(14) .5425(2) .3478(3) .0775(7) Uani d . 1 . . C
C6 .57193(14) .5106(2) .2563(3) .0823(8) Uani d . 1 . . C
C7 .55599(12) .3851(2) .2291(2) .0724(7) Uani d . 1 . . C
C71 .5025(2) .3496(4) .1274(4) .1035(11) Uani d . 1 . . C
C8 .59392(11) .2939(2) .2961(2) .0618(6) Uani d . 1 . . C
C9 .64672(11) .32637(17) .38589(18) .0547(5) Uani d . 1 . . C
C10 .66119(11) .45148(17) .4170(2) .0596(6) Uani d . 1 . . C
H32 .7837(14) .382(2) .639(2) .078(7) Uiso d . 1 . . H
H31 .6897(14) .345(2) .642(2) .085(7) Uiso d . 1 . . H
H411 .7763(13) .636(2) .431(2) .083(7) Uiso d . 1 . . H
H412 .8271(17) .578(3) .541(3) .115(10) Uiso d . 1 . . H
H413 .8228(14) .501(2) .415(2) .083(7) Uiso d . 1 . . H
H421 .6575(15) .658(3) .565(2) .097(8) Uiso d . 1 . . H
H422 .7089(19) .600(3) .682(3) .132(11) Uiso d . 1 . . H
H423 .6191(17) .537(3) .629(2) .102(9) Uiso d . 1 . . H
H5 .6348(14) .636(2) .364(2) .092(7) Uiso d . 1 . . H
H6 .5491(14) .580(2) .211(2) .089(7) Uiso d . 1 . . H
H711 .510(2) .265(4) .095(4) .177(18) Uiso d . 1 . . H
H712 .488(3) .420(4) .086(5) .20(2) Uiso d . 1 . . H
H713 .448(3) .344(4) .159(4) .194(18) Uiso d . 1 . . H
H8 .5857(11) .203(2) .2777(17) .062(5) Uiso d . 1 . . H

loop_
_atom_site_aniso_label
_atom_site_aniso_U_11
_atom_site_aniso_U_22
_atom_site_aniso_U_33
_atom_site_aniso_U_12
_atom_site_aniso_U_13
_atom_site_aniso_U_23
O1 .0570(7) .0439(7) .0771(9) .0001(6) -.0076(7) .0040(6)
C2 .0516(14) .0494(14) .0621(16) -.0002(12) .000 .000
C3 .0702(15) .0492(12) .0679(13) .0003(10) .0046(12) -.0031(10)
C4 .0677(12) .0446(11) .0749(13) .0026(9) .0099(11) -.0050(10)
C41 .0777(15) .0522(13) .0935(18) -.0088(11) .0040(15) .0016(13)
C42 .116(2) .0587(15) .098(2) .0162(15) .0247(18) -.0109(15)
C5 .0707(14) .0547(13) .1071(19) .0140(11) .0006(14) .0078(13)
C6 .0668(14) .0680(15) .112(2) .0171(12) -.0031(15) .0209(15)
C7 .0463(11) .0815(16) .0895(16) .0050(10) -.0017(11) .0158(13)
C71 .0794(19) .107(3) .124(3) -.0023(17) -.0341(18) .028(2)
C8 .0464(11) .0599(13) .0792(14) -.0013(9) .0026(11) .0073(11)
C9 .0441(10) .0483(10) .0718(13) .0046(8) .0068(9) .0072(9)
C10 .0529(11) .0468(10) .0790(14) .0075(8) .0114(10) .0022(10)

loop_
_atom_type_symbol
_atom_type_description
_atom_type_scat_dispersion_real
_atom_type_scat_dispersion_imag
_atom_type_scat_source
C C .0033 .0016 'International Tables Vol C Tables 4.2.6.8 and 6.1.1.4'
H H .0000 .0000 'International Tables Vol C Tables 4.2.6.8 and 6.1.1.4'
O O .0106 .0060 'International Tables Vol C Tables 4.2.6.8 and 6.1.1.4'

loop_
_geom_angle_atom_site_label_1
_geom_angle_atom_site_label_2
_geom_angle_atom_site_label_3
_geom_angle_site_symmetry_1
_geom_angle_site_symmetry_3
_geom_angle
_geom_angle_publ_flag
C9 O1 C2 . . 117.70(10) y
O1 C2 O1 . 2_655 108.6(2) y
O1 C2 C3 . . 110.70(10) y
O1 C2 C3 2_655 . 106.80(10) y
O1 C2 C3 . 2_655 106.76(10) ?
O1 C2 C3 2_655 2_655 110.71(11) ?
C3 C2 C3 . 2_655 113.3(2) y
C2 C3 C4 . . 115.5(2) y
C10 C4 C41 . . 110.09(19) ?
C10 C4 C3 . . 108.82(16) ?
C41 C4 C3 . . 111.75(19) ?
C10 C4 C42 . . 110.8(2) ?
C41 C4 C42 . . 108.3(2) ?
C3 C4 C42 . . 106.99(19) ?
C6 C5 C10 . . 122.1(2) ?
C5 C6 C7 . . 121.2(2) ?
C8 C7 C6 . . 117.4(2) ?
C8 C7 C71 . . 121.1(3) ?
C6 C7 C71 . . 121.5(2) ?
C7 C8 C9 . . 121.2(2) ?
O1 C9 C8 . . 114.7(2) y
O1 C9 C10 . . 123.3(2) y
C8 C9 C10 . . 122.1(2) y
C9 C10 C5 . . 115.9(2) ?
C9 C10 C4 . . 122.3(2) y
C5 C10 C4 . . 121.8(2) ?

loop_
_geom_bond_atom_site_label_1
_geom_bond_atom_site_label_2
_geom_bond_site_symmetry_2
_geom_bond_distance
_geom_bond_publ_flag
O1 C9 . 1.378(2) y
O1 C2 . 1.423(2) y
C2 O1 2_655 1.423(2) ?
C2 C3 . 1.508(2) y
C2 C3 2_655 1.508(2) ?
C3 C4 . 1.533(3) y
C4 C10 . 1.512(3) y
C4 C41 . 1.529(3) ?
C4 C42 . 1.536(3) ?
C5 C6 . 1.375(4) ?
C5 C10 . 1.391(3) ?
C6 C7 . 1.386(3) ?
C7 C8 . 1.376(3) ?
C7 C71 . 1.497(4) ?
C8 C9 . 1.381(3) ?
C9 C10 . 1.387(3) y

loop_
_geom_torsion_atom_site_label_1
_geom_torsion_atom_site_label_2
_geom_torsion_atom_site_label_3
_geom_torsion_atom_site_label_4
_geom_torsion_site_symmetry_1
_geom_torsion_site_symmetry_4
_geom_torsion
C9 O1 C2 O1 . 2_655 -74.64(13)
C9 O1 C2 C3 . . 42.2(2)
C9 O1 C2 C3 . 2_655 165.98(16)
O1 C2 C3 C4 . . -55.4(2)
O1 C2 C3 C4 2_655 . 62.6(2)
C3 C2 C3 C4 2_655 . -175.3(2)
C2 C3 C4 C10 . . 37.8(2)
C2 C3 C4 C41 . . -84.0(2)
C2 C3 C4 C42 . . 157.6(2)
C10 C5 C6 C7 . . .3(4)
C5 C6 C7 C8 . . -.8(4)
C5 C6 C7 C71 . . -178.1(3)
C6 C7 C8 C9 . . -.9(3)
C71 C7 C8 C9 . . 176.4(2)
C2 O1 C9 C8 . . 166.09(17)
C2 O1 C9 C10 . . -14.9(3)
C7 C8 C9 O1 . . -177.76(18)
C7 C8 C9 C10 . . 3.2(3)
O1 C9 C10 C5 . . 177.48(18)
C8 C9 C10 C5 . . -3.6(3)
O1 C9 C10 C4 . . -2.5(3)
C8 C9 C10 C4 . . 176.39(17)
C6 C5 C10 C9 . . 1.9(3)
C6 C5 C10 C4 . . -178.1(2)
C41 C4 C10 C9 . . 113.4(2)
C3 C4 C10 C9 . . -9.4(3)
C42 C4 C10 C9 . . -126.8(2)
C41 C4 C10 C5 . . -66.6(2)
C3 C4 C10 C5 . . 170.59(19)
C42 C4 C10 C5 . . 53.2(3)
